data_1562767
loop_
_publ_author_name
'Li, Na'
'Guo, Hui-Lin'
'Hu, Huai-Ming'
'Song, Juan'
'Xu, Bing'
'Yang, Meng-Lin'
'Dong, Fa-Xin'
'Xue, Gang-Lin'

_publ_section_title
;
 Hydrothermal syntheses, crystal structures and luminescence properties of
 zinc(II) and cadmium(II) coordination polymers based on bifunctional
 3,2&#x2032;:6&#x2032;,3&#x2032;&#x2032;-terpyridine-4&#x2032;-carboxylic
 acid
;
_journal_name_full 'Journal of Solid State Chemistry'
_journal_page_first 416
_journal_page_last 423
_journal_paper_doi 10.1016/j.jssc.2012.10.028
_journal_volume 198
_journal_year 2013
_chemical_formula_sum 'C50 H32 Cd4 N6 O19'
_chemical_formula_weight 1470.42
_space_group_IT_number 2
_space_group_name_Hall '-P 1'
_space_group_name_H-M_alt 'P -1'
_symmetry_cell_setting triclinic
_symmetry_space_group_name_H-M 'P -1'
_atom_sites_solution_hydrogens geom
_atom_sites_solution_primary direct
_atom_sites_solution_secondary difmap
_audit_creation_method SHELXL-97
_cell_angle_alpha 98.179(2)
_cell_angle_beta 95.983(2)
_cell_angle_gamma 94.619(2)
_cell_formula_units_Z 1
_cell_length_a 9.6819(12)
_cell_length_b 10.3291(12)
_cell_length_c 12.1986(15)
_cell_measurement_reflns_used 3524
_cell_measurement_temperature 296(2)
_cell_measurement_theta_max 25.10
_cell_measurement_theta_min 1.96
_cell_volume 1195.3(3)
_computing_structure_refinement 'SHELXL-97 (Sheldrick, 1997)'
_computing_structure_solution 'SHELXS-97 (Sheldrick, 1990)'
_diffrn_ambient_temperature 296(2)
_diffrn_measured_fraction_theta_full 0.989
_diffrn_measured_fraction_theta_max 0.989
_diffrn_radiation_monochromator graphite
_diffrn_radiation_source 'fine-focus sealed tube'
_diffrn_radiation_type MoK\a
_diffrn_radiation_wavelength 0.71073
_diffrn_reflns_av_R_equivalents 0.0145
_diffrn_reflns_av_sigmaI/netI 0.0293
_diffrn_reflns_limit_h_max 10
_diffrn_reflns_limit_h_min -11
_diffrn_reflns_limit_k_max 11
_diffrn_reflns_limit_k_min -12
_diffrn_reflns_limit_l_max 14
_diffrn_reflns_limit_l_min -13
_diffrn_reflns_number 6066
_diffrn_reflns_theta_full 25.00
_diffrn_reflns_theta_max 25.00
_diffrn_reflns_theta_min 1.70
_exptl_absorpt_coefficient_mu 1.845
_exptl_absorpt_correction_T_max 0.9019
_exptl_absorpt_correction_T_min 0.7973
_exptl_absorpt_correction_type multi-scan
_exptl_absorpt_process_details SADABS
_exptl_crystal_colour pink
_exptl_crystal_density_diffrn 2.043
_exptl_crystal_density_method 'not measured'
_exptl_crystal_description block
_exptl_crystal_F_000 718
_exptl_crystal_size_max 0.27
_exptl_crystal_size_mid 0.19
_exptl_crystal_size_min 0.12
_refine_diff_density_max 1.092
_refine_diff_density_min -0.530
_refine_diff_density_rms 0.097
_refine_ls_extinction_method none
_refine_ls_goodness_of_fit_ref 1.067
_refine_ls_hydrogen_treatment mixed
_refine_ls_matrix_type full
_refine_ls_number_parameters 368
_refine_ls_number_reflns 4185
_refine_ls_number_restraints 12
_refine_ls_restrained_S_all 1.077
_refine_ls_R_factor_all 0.0330
_refine_ls_R_factor_gt 0.0299
_refine_ls_shift/su_max 0.001
_refine_ls_shift/su_mean 0.000
_refine_ls_structure_factor_coef Fsqd
_refine_ls_weighting_details 'calc w=1/[\s^2^(Fo^2^)+(0.0434P)^2^+1.4151P] where P=(Fo^2^+2Fc^2^)/3'
_refine_ls_weighting_scheme calc
_refine_ls_wR_factor_gt 0.0780
_refine_ls_wR_factor_ref 0.0802
_reflns_number_gt 3871
_reflns_number_total 4185
_reflns_threshold_expression >2sigma(I)
_cod_data_source_file JSSC-2013-198-416.cif
_cod_data_source_block nw0933
_cod_original_sg_symbol_H-M P-1
_cod_database_code 1562767

loop_
_symmetry_equiv_pos_as_xyz
'x, y, z'
'-x, -y, -z'

loop_
_atom_site_label
_atom_site_type_symbol
_atom_site_fract_x
_atom_site_fract_y
_atom_site_fract_z
_atom_site_U_iso_or_equiv
_atom_site_adp_type
_atom_site_occupancy
_atom_site_symmetry_multiplicity
_atom_site_calc_flag
_atom_site_refinement_flags
_atom_site_disorder_assembly
_atom_site_disorder_group
Cd1 Cd 0.52831(3) 0.85775(3) 0.79864(2) 0.02036(10) Uani 1 1 d . . .
Cd2 Cd 0.84925(3) 1.06787(3) 0.89250(2) 0.02176(10) Uani 1 1 d U . .
N1 N 0.4452(4) 0.7825(3) 0.6100(3) 0.0279(8) Uani 1 1 d . . .
N2 N 0.1763(4) 0.4515(3) 0.5645(3) 0.0241(7) Uani 1 1 d . . .
N3 N -0.1037(3) 0.2369(3) 0.7925(3) 0.0233(7) Uani 1 1 d . . .
O1 O 0.6885(3) 0.9178(3) 0.9548(3) 0.0368(8) Uani 1 1 d . . .
O2 O 0.8971(3) 0.9086(3) 1.0362(3) 0.0388(8) Uani 1 1 d . . .
O3 O 0.5758(3) 0.9641(3) 1.1738(3) 0.0359(7) Uani 1 1 d . . .
O4 O 0.3754(3) 0.8366(3) 1.1219(3) 0.0353(7) Uani 1 1 d . . .
O5 O 0.4392(3) 0.3725(3) 1.1855(2) 0.0264(6) Uani 1 1 d . . .
O6 O 0.6300(3) 0.2856(3) 1.1409(2) 0.0265(6) Uani 1 1 d . . .
O7 O 0.2653(3) 0.0867(3) 0.2721(3) 0.0418(8) Uani 1 1 d . . .
O8 O 0.0412(4) 0.0928(4) 0.2396(3) 0.0511(9) Uani 1 1 d . . .
C1 C 0.3636(4) 0.6688(4) 0.5904(3) 0.0264(9) Uani 1 1 d . . .
H1 H 0.3188 0.6435 0.6489 0.032 Uiso 1 1 calc R . .
C2 C 0.3414(4) 0.5864(4) 0.4892(3) 0.0224(8) Uani 1 1 d . . .
C3 C 0.4059(5) 0.6270(5) 0.4018(4) 0.0361(11) Uani 1 1 d . . .
H3 H 0.3964 0.5738 0.3327 0.043 Uiso 1 1 calc R . .
C4 C 0.4841(6) 0.7470(5) 0.4187(4) 0.0432(13) Uani 1 1 d . . .
H4 H 0.5235 0.7779 0.3598 0.052 Uiso 1 1 calc R . .
C5 C 0.5035(5) 0.8210(4) 0.5233(4) 0.0341(10) Uani 1 1 d . . .
H5 H 0.5591 0.9006 0.5343 0.041 Uiso 1 1 calc R . .
C6 C 0.2537(4) 0.4600(4) 0.4807(3) 0.0214(8) Uani 1 1 d . . .
C7 C 0.2524(4) 0.3573(4) 0.3939(3) 0.0233(9) Uani 1 1 d . . .
H7 H 0.3108 0.3635 0.3386 0.028 Uiso 1 1 calc R . .
C8 C 0.1620(4) 0.2447(4) 0.3911(3) 0.0242(9) Uani 1 1 d . . .
C9 C 0.0798(4) 0.2368(4) 0.4762(3) 0.0265(9) Uani 1 1 d . . .
H9 H 0.0171 0.1634 0.4752 0.032 Uiso 1 1 calc R . .
C10 C 0.0928(4) 0.3411(4) 0.5634(3) 0.0237(9) Uani 1 1 d . . .
C11 C -0.0305(4) 0.2330(4) 0.7045(3) 0.0253(9) Uani 1 1 d . . .
H11 H -0.0062 0.1523 0.6721 0.030 Uiso 1 1 calc R . .
C12 C 0.0103(4) 0.3446(4) 0.6602(3) 0.0235(9) Uani 1 1 d . . .
C13 C -0.0248(4) 0.4648(4) 0.7106(3) 0.0260(9) Uani 1 1 d . . .
H13 H 0.0048 0.5420 0.6855 0.031 Uiso 1 1 calc R . .
C14 C -0.1042(5) 0.4684(4) 0.7987(4) 0.0288(9) Uani 1 1 d . . .
H14 H -0.1320 0.5475 0.8314 0.035 Uiso 1 1 calc R . .
C15 C -0.1411(4) 0.3538(4) 0.8368(3) 0.0252(9) Uani 1 1 d . . .
H15 H -0.1945 0.3569 0.8961 0.030 Uiso 1 1 calc R . .
C16 C 0.1546(5) 0.1347(4) 0.2939(3) 0.0260(9) Uani 1 1 d . . .
C17 C 0.7719(4) 0.8677(4) 1.0198(3) 0.0197(8) Uani 1 1 d . . .
C18 C 0.7174(4) 0.7510(3) 1.0673(3) 0.0170(8) Uani 1 1 d . . .
C19 C 0.5882(4) 0.7399(3) 1.1088(3) 0.0165(7) Uani 1 1 d . . .
C20 C 0.5043(4) 0.8554(4) 1.1347(3) 0.0214(8) Uani 1 1 d . . .
C21 C 0.5381(4) 0.6197(4) 1.1348(3) 0.0176(8) Uani 1 1 d . . .
H21 H 0.4507 0.6113 1.1597 0.021 Uiso 1 1 calc R . .
C22 C 0.6147(4) 0.5117(4) 1.1247(3) 0.0183(8) Uani 1 1 d . . .
C23 C 0.7463(4) 0.5247(4) 1.0881(3) 0.0199(8) Uani 1 1 d . . .
H23 H 0.8007 0.4543 1.0835 0.024 Uiso 1 1 calc R . .
C24 C 0.7954(4) 0.6432(4) 1.0586(3) 0.0202(8) Uani 1 1 d . . .
H24 H 0.8822 0.6510 1.0325 0.024 Uiso 1 1 calc R . .
C25 C 0.5564(4) 0.3822(4) 1.1515(3) 0.0194(8) Uani 1 1 d . . .
O9 O 0.8701(4) 1.2074(3) 1.0608(3) 0.0306(7) Uani 1 1 d . . .
H9A H 0.909(5) 1.178(5) 1.112(4) 0.037 Uiso 1 1 d . . .
H9B H 0.805(6) 1.216(5) 1.080(4) 0.037 Uiso 1 1 d . . .
O10 O 0.1947(7) -0.0033(7) 0.6459(6) 0.0468(17) Uani 0.50 1 d PU . .
H10B H 0.2243 0.0182 0.7207 0.09(2) Uiso 1 1 d R . .

loop_
_atom_site_aniso_label
_atom_site_aniso_U_11
_atom_site_aniso_U_22
_atom_site_aniso_U_33
_atom_site_aniso_U_23
_atom_site_aniso_U_13
_atom_site_aniso_U_12
Cd1 0.02393(17) 0.01359(16) 0.02365(17) 0.00215(11) 0.00553(12) 0.00000(11)
Cd2 0.02505(17) 0.01675(16) 0.02365(17) 0.00228(12) 0.00780(12) -0.00189(11)
N1 0.034(2) 0.0225(18) 0.0264(18) 0.0016(15) 0.0039(15) -0.0010(15)
N2 0.0297(19) 0.0210(17) 0.0213(17) 0.0005(14) 0.0079(14) -0.0004(14)
N3 0.0231(18) 0.0236(18) 0.0245(17) 0.0047(14) 0.0091(14) 0.0006(14)
O1 0.049(2) 0.0252(16) 0.0336(17) 0.0166(14) -0.0116(15) -0.0105(14)
O2 0.0234(16) 0.0239(16) 0.073(2) 0.0153(16) 0.0155(15) -0.0018(12)
O3 0.0384(18) 0.0180(15) 0.049(2) -0.0008(14) -0.0009(15) 0.0089(13)
O4 0.0238(16) 0.0266(16) 0.062(2) 0.0156(15) 0.0172(15) 0.0078(13)
O5 0.0275(15) 0.0205(14) 0.0335(16) 0.0073(12) 0.0128(13) -0.0010(12)
O6 0.0345(16) 0.0143(14) 0.0340(16) 0.0069(12) 0.0137(13) 0.0044(12)
O7 0.0399(19) 0.0298(17) 0.053(2) -0.0138(15) 0.0247(16) -0.0029(14)
O8 0.049(2) 0.048(2) 0.046(2) -0.0182(18) -0.0076(17) 0.0046(17)
C1 0.031(2) 0.023(2) 0.023(2) -0.0006(17) 0.0051(17) -0.0047(17)
C2 0.026(2) 0.022(2) 0.0192(19) 0.0024(16) 0.0051(16) -0.0009(16)
C3 0.049(3) 0.035(3) 0.023(2) 0.0030(19) 0.005(2) -0.008(2)
C4 0.060(3) 0.040(3) 0.028(2) 0.012(2) 0.006(2) -0.019(2)
C5 0.043(3) 0.026(2) 0.031(2) 0.0082(19) -0.001(2) -0.005(2)
C6 0.025(2) 0.019(2) 0.0199(19) 0.0022(16) 0.0044(16) 0.0021(16)
C7 0.025(2) 0.025(2) 0.021(2) 0.0048(17) 0.0071(16) 0.0013(17)
C8 0.030(2) 0.022(2) 0.020(2) -0.0008(16) 0.0052(17) 0.0045(17)
C9 0.030(2) 0.024(2) 0.024(2) -0.0003(17) 0.0080(17) -0.0031(17)
C10 0.028(2) 0.022(2) 0.023(2) 0.0055(17) 0.0090(17) 0.0013(17)
C11 0.031(2) 0.020(2) 0.027(2) 0.0023(17) 0.0125(18) 0.0021(17)
C12 0.027(2) 0.023(2) 0.021(2) 0.0031(16) 0.0078(17) 0.0012(17)
C13 0.033(2) 0.022(2) 0.024(2) 0.0065(17) 0.0057(18) 0.0011(17)
C14 0.035(2) 0.026(2) 0.028(2) 0.0033(18) 0.0104(18) 0.0120(18)
C15 0.024(2) 0.033(2) 0.020(2) 0.0031(17) 0.0091(16) 0.0032(17)
C16 0.037(2) 0.018(2) 0.023(2) 0.0019(16) 0.0103(19) -0.0024(18)
C17 0.027(2) 0.0137(18) 0.0183(19) 0.0015(15) 0.0056(16) 0.0013(16)
C18 0.0187(19) 0.0146(18) 0.0170(18) 0.0024(15) -0.0001(15) 0.0003(14)
C19 0.0201(19) 0.0135(18) 0.0159(18) 0.0024(14) 0.0018(15) 0.0030(14)
C20 0.029(2) 0.018(2) 0.0205(19) 0.0082(16) 0.0083(16) 0.0070(17)
C21 0.0168(18) 0.0184(19) 0.0198(19) 0.0053(15) 0.0079(15) 0.0023(15)
C22 0.025(2) 0.0146(18) 0.0156(18) 0.0030(15) 0.0018(15) 0.0016(15)
C23 0.021(2) 0.0157(19) 0.024(2) 0.0035(16) 0.0058(16) 0.0041(15)
C24 0.0163(19) 0.021(2) 0.024(2) 0.0048(16) 0.0055(15) 0.0009(15)
C25 0.029(2) 0.0157(19) 0.0146(18) 0.0042(15) 0.0035(16) 0.0022(16)
O9 0.0307(18) 0.0307(17) 0.0316(17) 0.0035(14) 0.0066(14) 0.0094(14)
O10 0.0455(19) 0.0474(19) 0.0470(19) 0.0060(10) 0.0034(10) 0.0059(10)

loop_
_atom_type_symbol
_atom_type_description
_atom_type_scat_dispersion_real
_atom_type_scat_dispersion_imag
_atom_type_scat_source
C C 0.0033 0.0016 'International Tables Vol C Tables 4.2.6.8 and 6.1.1.4'
H H 0.0000 0.0000 'International Tables Vol C Tables 4.2.6.8 and 6.1.1.4'
N N 0.0061 0.0033 'International Tables Vol C Tables 4.2.6.8 and 6.1.1.4'
O O 0.0106 0.0060 'International Tables Vol C Tables 4.2.6.8 and 6.1.1.4'
Cd Cd -0.8075 1.2024 'International Tables Vol C Tables 4.2.6.8 and 6.1.1.4'

loop_
_geom_angle_atom_site_label_1
_geom_angle_atom_site_label_2
_geom_angle_atom_site_label_3
_geom_angle
_geom_angle_site_symmetry_1
_geom_angle_site_symmetry_3
O3 Cd1 O6 99.43(11) 2_677 2_667
O3 Cd1 O1 93.93(12) 2_677 .
O6 Cd1 O1 102.11(11) 2_667 .
O3 Cd1 O7 106.86(12) 2_677 2_666
O6 Cd1 O7 153.70(11) 2_667 2_666
O1 Cd1 O7 75.90(12) . 2_666
O3 Cd1 N1 100.26(12) 2_677 .
O6 Cd1 N1 92.26(11) 2_667 .
O1 Cd1 N1 157.89(13) . .
O7 Cd1 N1 83.75(12) 2_666 .
O3 Cd1 O5 154.17(11) 2_677 2_667
O6 Cd1 O5 55.14(9) 2_667 2_667
O1 Cd1 O5 88.03(10) . 2_667
O7 Cd1 O5 98.61(10) 2_666 2_667
N1 Cd1 O5 86.52(11) . 2_667
O3 Cd1 C25 127.10(12) 2_677 2_667
O6 Cd1 C25 27.78(11) 2_667 2_667
O1 Cd1 C25 95.66(10) . 2_667
O7 Cd1 C25 125.95(12) 2_666 2_667
N1 Cd1 C25 89.25(11) . 2_667
O5 Cd1 C25 27.35(10) 2_667 2_667
N3 Cd2 O9 93.29(12) 1_665 .
N3 Cd2 O1 150.53(11) 1_665 .
O9 Cd2 O1 91.75(12) . .
N3 Cd2 O4 78.18(11) 1_665 2_677
O9 Cd2 O4 79.10(12) . 2_677
O1 Cd2 O4 74.32(11) . 2_677
N3 Cd2 O7 94.55(12) 1_665 2_666
O9 Cd2 O7 158.34(11) . 2_666
O1 Cd2 O7 71.85(11) . 2_666
O4 Cd2 O7 82.80(11) 2_677 2_666
N3 Cd2 O2 87.78(11) 1_665 2_777
O9 Cd2 O2 74.47(12) . 2_777
O1 Cd2 O2 121.49(10) . 2_777
O4 Cd2 O2 149.21(11) 2_677 2_777
O7 Cd2 O2 125.96(11) 2_666 2_777
N3 Cd2 O8 92.10(12) 1_665 2_666
O9 Cd2 O8 148.23(12) . 2_666
O1 Cd2 O8 98.70(12) . 2_666
O4 Cd2 O8 132.60(11) 2_677 2_666
O7 Cd2 O8 51.49(11) 2_666 2_666
O2 Cd2 O8 74.49(11) 2_777 2_666
N3 Cd2 O2 157.42(11) 1_665 .
O9 Cd2 O2 77.74(11) . .
O1 Cd2 O2 51.57(10) . .
O4 Cd2 O2 119.44(10) 2_677 .
O7 Cd2 O2 101.32(11) 2_666 .
O2 Cd2 O2 69.92(11) 2_777 .
O8 Cd2 O2 85.46(12) 2_666 .
C1 N1 C5 117.1(4) . .
C1 N1 Cd1 115.4(3) . .
C5 N1 Cd1 124.5(3) . .
C6 N2 C10 118.9(3) . .
C15 N3 C11 118.0(3) . .
C15 N3 Cd2 114.7(2) . 1_445
C11 N3 Cd2 126.9(3) . 1_445
C17 O1 Cd1 140.5(3) . .
C17 O1 Cd2 99.2(2) . .
Cd1 O1 Cd2 101.82(11) . .
C17 O2 Cd2 161.1(3) . 2_777
C17 O2 Cd2 88.7(2) . .
Cd2 O2 Cd2 110.08(10) 2_777 .
C20 O3 Cd1 119.6(3) . 2_677
C20 O4 Cd2 147.7(3) . 2_677
C25 O5 Cd1 88.1(2) . 2_667
C25 O6 Cd1 95.0(2) . 2_667
C16 O7 Cd1 140.0(3) . 2_666
C16 O7 Cd2 94.1(3) . 2_666
Cd1 O7 Cd2 98.03(11) 2_666 2_666
C16 O8 Cd2 92.7(3) . 2_666
N1 C1 C2 124.5(4) . .
N1 C1 H1 117.8 . .
C2 C1 H1 117.8 . .
C1 C2 C3 117.2(4) . .
C1 C2 C6 118.8(3) . .
C3 C2 C6 124.0(4) . .
C4 C3 C2 119.2(4) . .
C4 C3 H3 120.4 . .
C2 C3 H3 120.4 . .
C3 C4 C5 119.6(4) . .
C3 C4 H4 120.2 . .
C5 C4 H4 120.2 . .
N1 C5 C4 122.4(4) . .
N1 C5 H5 118.8 . .
C4 C5 H5 118.8 . .
N2 C6 C7 122.0(4) . .
N2 C6 C2 114.8(3) . .
C7 C6 C2 123.2(3) . .
C6 C7 C8 118.8(4) . .
C6 C7 H7 120.6 . .
C8 C7 H7 120.6 . .
C9 C8 C7 119.3(4) . .
C9 C8 C16 121.5(4) . .
C7 C8 C16 119.2(3) . .
C8 C9 C10 118.4(4) . .
C8 C9 H9 120.8 . .
C10 C9 H9 120.8 . .
N2 C10 C9 122.4(4) . .
N2 C10 C12 113.8(3) . .
C9 C10 C12 123.7(4) . .
N3 C11 C12 122.7(4) . .
N3 C11 H11 118.7 . .
C12 C11 H11 118.7 . .
C11 C12 C13 118.0(4) . .
C11 C12 C10 122.9(4) . .
C13 C12 C10 119.1(4) . .
C14 C13 C12 119.4(4) . .
C14 C13 H13 120.3 . .
C12 C13 H13 120.3 . .
C15 C14 C13 118.9(4) . .
C15 C14 H14 120.5 . .
C13 C14 H14 120.5 . .
N3 C15 C14 123.0(4) . .
N3 C15 H15 118.5 . .
C14 C15 H15 118.5 . .
O8 C16 O7 121.7(4) . .
O8 C16 C8 120.0(4) . .
O7 C16 C8 118.3(4) . .
O2 C17 O1 120.4(4) . .
O2 C17 C18 121.4(3) . .
O1 C17 C18 118.0(3) . .
C24 C18 C19 119.2(3) . .
C24 C18 C17 116.6(3) . .
C19 C18 C17 123.9(3) . .
C21 C19 C18 119.0(3) . .
C21 C19 C20 117.7(3) . .
C18 C19 C20 123.1(3) . .
O4 C20 O3 125.8(4) . .
O4 C20 C19 118.9(3) . .
O3 C20 C19 115.3(3) . .
C22 C21 C19 121.8(3) . .
C22 C21 H21 119.1 . .
C19 C21 H21 119.1 . .
C21 C22 C23 119.0(3) . .
C21 C22 C25 120.5(3) . .
C23 C22 C25 120.5(3) . .
C24 C23 C22 119.6(3) . .
C24 C23 H23 120.2 . .
C22 C23 H23 120.2 . .
C23 C24 C18 121.3(3) . .
C23 C24 H24 119.4 . .
C18 C24 H24 119.4 . .
O5 C25 O6 121.8(3) . .
O5 C25 C22 119.7(3) . .
O6 C25 C22 118.5(3) . .
O5 C25 Cd1 64.5(2) . 2_667
O6 C25 Cd1 57.22(19) . 2_667
C22 C25 Cd1 175.5(3) . 2_667
Cd2 O9 H9A 114(4) . .
Cd2 O9 H9B 112(5) . .
H9A O9 H9B 101(6) . .

loop_
_geom_bond_atom_site_label_1
_geom_bond_atom_site_label_2
_geom_bond_distance
_geom_bond_site_symmetry_2
Cd1 O3 2.170(3) 2_677
Cd1 O6 2.295(3) 2_667
Cd1 O1 2.305(3) .
Cd1 O7 2.320(3) 2_666
Cd1 N1 2.356(3) .
Cd1 O5 2.456(3) 2_667
Cd1 C25 2.719(4) 2_667
Cd2 N3 2.310(3) 1_665
Cd2 O9 2.315(3) .
Cd2 O1 2.365(3) .
Cd2 O4 2.460(3) 2_677
Cd2 O7 2.480(3) 2_666
Cd2 O2 2.499(3) 2_777
Cd2 O8 2.521(3) 2_666
Cd2 O2 2.601(3) .
N1 C1 1.339(5) .
N1 C5 1.343(6) .
N2 C6 1.338(5) .
N2 C10 1.341(5) .
N3 C15 1.344(5) .
N3 C11 1.344(5) .
N3 Cd2 2.310(3) 1_445
O1 C17 1.265(5) .
O2 C17 1.237(5) .
O2 Cd2 2.499(3) 2_777
O3 C20 1.273(5) .
O3 Cd1 2.170(3) 2_677
O4 C20 1.238(5) .
O4 Cd2 2.460(3) 2_677
O5 C25 1.250(5) .
O5 Cd1 2.456(3) 2_667
O6 C25 1.272(5) .
O6 Cd1 2.295(3) 2_667
O7 C16 1.254(5) .
O7 Cd1 2.320(3) 2_666
O7 Cd2 2.480(3) 2_666
O8 C16 1.234(5) .
O8 Cd2 2.521(3) 2_666
C1 C2 1.383(5) .
C1 H1 0.9300 .
C2 C3 1.388(6) .
C2 C6 1.483(5) .
C3 C4 1.376(6) .
C3 H3 0.9300 .
C4 C5 1.378(6) .
C4 H4 0.9300 .
C5 H5 0.9300 .
C6 C7 1.386(5) .
C7 C8 1.392(6) .
C7 H7 0.9300 .
C8 C9 1.380(6) .
C8 C16 1.513(5) .
C9 C10 1.390(6) .
C9 H9 0.9300 .
C10 C12 1.491(5) .
C11 C12 1.388(5) .
C11 H11 0.9300 .
C12 C13 1.389(6) .
C13 C14 1.382(6) .
C13 H13 0.9300 .
C14 C15 1.366(6) .
C14 H14 0.9300 .
C15 H15 0.9300 .
C17 C18 1.492(5) .
C18 C24 1.392(5) .
C18 C19 1.400(5) .
C19 C21 1.387(5) .
C19 C20 1.512(5) .
C21 C22 1.387(5) .
C21 H21 0.9300 .
C22 C23 1.396(5) .
C22 C25 1.502(5) .
C23 C24 1.386(5) .
C23 H23 0.9300 .
C24 H24 0.9300 .
C25 Cd1 2.719(4) 2_667
O9 H9A 0.80(5) .
O9 H9B 0.70(5) .
O10 H10B 0.9179 .

loop_
_geom_torsion_atom_site_label_1
_geom_torsion_atom_site_label_2
_geom_torsion_atom_site_label_3
_geom_torsion_atom_site_label_4
_geom_torsion
_geom_torsion_site_symmetry_1
_geom_torsion_site_symmetry_2
_geom_torsion_site_symmetry_3
_geom_torsion_site_symmetry_4
O3 Cd1 N1 C1 -114.7(3) 2_677 . . .
O6 Cd1 N1 C1 -14.7(3) 2_667 . . .
O1 Cd1 N1 C1 116.2(4) . . . .
O7 Cd1 N1 C1 139.2(3) 2_666 . . .
O5 Cd1 N1 C1 40.1(3) 2_667 . . .
C25 Cd1 N1 C1 12.9(3) 2_667 . . .
O3 Cd1 N1 C5 85.7(4) 2_677 . . .
O6 Cd1 N1 C5 -174.3(3) 2_667 . . .
O1 Cd1 N1 C5 -43.4(5) . . . .
O7 Cd1 N1 C5 -20.4(3) 2_666 . . .
O5 Cd1 N1 C5 -119.4(3) 2_667 . . .
C25 Cd1 N1 C5 -146.7(3) 2_667 . . .
O3 Cd1 O1 C17 160.6(4) 2_677 . . .
O6 Cd1 O1 C17 60.1(5) 2_667 . . .
O7 Cd1 O1 C17 -93.0(5) 2_666 . . .
N1 Cd1 O1 C17 -69.3(5) . . . .
O5 Cd1 O1 C17 6.4(4) 2_667 . . .
C25 Cd1 O1 C17 32.7(5) 2_667 . . .
O3 Cd1 O1 Cd2 -78.66(14) 2_677 . . .
O6 Cd1 O1 Cd2 -179.19(10) 2_667 . . .
O7 Cd1 O1 Cd2 27.75(12) 2_666 . . .
N1 Cd1 O1 Cd2 51.4(3) . . . .
O5 Cd1 O1 Cd2 127.14(12) 2_667 . . .
C25 Cd1 O1 Cd2 153.44(13) 2_667 . . .
N3 Cd2 O1 C17 -174.3(2) 1_665 . . .
O9 Cd2 O1 C17 -74.5(3) . . . .
O4 Cd2 O1 C17 -152.6(3) 2_677 . . .
O7 Cd2 O1 C17 119.9(3) 2_666 . . .
O2 Cd2 O1 C17 -1.7(3) 2_777 . . .
O8 Cd2 O1 C17 75.4(3) 2_666 . . .
O2 Cd2 O1 C17 -1.7(2) . . . .
N3 Cd2 O1 Cd1 39.4(3) 1_665 . . .
O9 Cd2 O1 Cd1 139.19(13) . . . .
O4 Cd2 O1 Cd1 61.03(13) 2_677 . . .
O7 Cd2 O1 Cd1 -26.40(12) 2_666 . . .
O2 Cd2 O1 Cd1 -147.99(11) 2_777 . . .
O8 Cd2 O1 Cd1 -70.91(14) 2_666 . . .
O2 Cd2 O1 Cd1 -147.98(19) . . . .
N3 Cd2 O2 C17 172.3(3) 1_665 . . .
O9 Cd2 O2 C17 103.9(2) . . . .
O1 Cd2 O2 C17 1.7(2) . . . .
O4 Cd2 O2 C17 34.1(3) 2_677 . . .
O7 Cd2 O2 C17 -54.0(2) 2_666 . . .
O2 Cd2 O2 C17 -178.3(3) 2_777 . . .
O8 Cd2 O2 C17 -103.2(2) 2_666 . . .
N3 Cd2 O2 Cd2 -9.4(4) 1_665 . . 2_777
O9 Cd2 O2 Cd2 -77.74(14) . . . 2_777
O1 Cd2 O2 Cd2 -180.0(2) . . . 2_777
O4 Cd2 O2 Cd2 -147.57(12) 2_677 . . 2_777
O7 Cd2 O2 Cd2 124.37(13) 2_666 . . 2_777
O2 Cd2 O2 Cd2 0.0 2_777 . . 2_777
O8 Cd2 O2 Cd2 75.13(14) 2_666 . . 2_777
C5 N1 C1 C2 3.3(6) . . . .
Cd1 N1 C1 C2 -157.8(3) . . . .
N1 C1 C2 C3 -1.7(7) . . . .
N1 C1 C2 C6 177.1(4) . . . .
C1 C2 C3 C4 -1.9(7) . . . .
C6 C2 C3 C4 179.4(4) . . . .
C2 C3 C4 C5 3.7(8) . . . .
C1 N1 C5 C4 -1.4(7) . . . .
Cd1 N1 C5 C4 157.9(4) . . . .
C3 C4 C5 N1 -2.1(8) . . . .
C10 N2 C6 C7 -1.3(6) . . . .
C10 N2 C6 C2 179.5(3) . . . .
C1 C2 C6 N2 15.6(6) . . . .
C3 C2 C6 N2 -165.7(4) . . . .
C1 C2 C6 C7 -163.6(4) . . . .
C3 C2 C6 C7 15.1(7) . . . .
N2 C6 C7 C8 3.5(6) . . . .
C2 C6 C7 C8 -177.4(4) . . . .
C6 C7 C8 C9 -2.0(6) . . . .
C6 C7 C8 C16 177.0(4) . . . .
C7 C8 C9 C10 -1.5(6) . . . .
C16 C8 C9 C10 179.5(4) . . . .
C6 N2 C10 C9 -2.4(6) . . . .
C6 N2 C10 C12 -179.0(3) . . . .
C8 C9 C10 N2 3.8(6) . . . .
C8 C9 C10 C12 -179.9(4) . . . .
C15 N3 C11 C12 1.6(6) . . . .
Cd2 N3 C11 C12 -170.0(3) 1_445 . . .
N3 C11 C12 C13 1.0(6) . . . .
N3 C11 C12 C10 179.3(4) . . . .
N2 C10 C12 C11 -149.9(4) . . . .
C9 C10 C12 C11 33.6(6) . . . .
N2 C10 C12 C13 28.4(5) . . . .
C9 C10 C12 C13 -148.2(4) . . . .
C11 C12 C13 C14 -3.2(6) . . . .
C10 C12 C13 C14 178.4(4) . . . .
C12 C13 C14 C15 2.8(6) . . . .
C11 N3 C15 C14 -2.2(6) . . . .
Cd2 N3 C15 C14 170.5(3) 1_445 . . .
C13 C14 C15 N3 0.0(7) . . . .
Cd2 O8 C16 O7 -3.3(4) 2_666 . . .
Cd2 O8 C16 C8 178.2(3) 2_666 . . .
Cd1 O7 C16 O8 111.0(5) 2_666 . . .
Cd2 O7 C16 O8 3.3(4) 2_666 . . .
Cd1 O7 C16 C8 -70.5(6) 2_666 . . .
Cd2 O7 C16 C8 -178.1(3) 2_666 . . .
C9 C8 C16 O8 53.2(6) . . . .
C7 C8 C16 O8 -125.8(5) . . . .
C9 C8 C16 O7 -125.4(4) . . . .
C7 C8 C16 O7 55.6(5) . . . .
Cd2 O2 C17 O1 -178.0(7) 2_777 . . .
Cd2 O2 C17 O1 -2.8(4) . . . .
Cd2 O2 C17 C18 -3.7(11) 2_777 . . .
Cd2 O2 C17 C18 171.5(3) . . . .
Cd1 O1 C17 O2 124.7(4) . . . .
Cd2 O1 C17 O2 3.2(4) . . . .
Cd1 O1 C17 C18 -49.8(6) . . . .
Cd2 O1 C17 C18 -171.3(3) . . . .
O2 C17 C18 C24 -44.1(5) . . . .
O1 C17 C18 C24 130.3(4) . . . .
O2 C17 C18 C19 142.4(4) . . . .
O1 C17 C18 C19 -43.2(5) . . . .
C24 C18 C19 C21 -3.3(5) . . . .
C17 C18 C19 C21 170.0(3) . . . .
C24 C18 C19 C20 172.2(3) . . . .
C17 C18 C19 C20 -14.5(6) . . . .
Cd2 O4 C20 O3 17.9(8) 2_677 . . .
Cd2 O4 C20 C19 -165.9(4) 2_677 . . .
Cd1 O3 C20 O4 -9.1(5) 2_677 . . .
Cd1 O3 C20 C19 174.6(2) 2_677 . . .
C21 C19 C20 O4 -36.8(5) . . . .
C18 C19 C20 O4 147.7(4) . . . .
C21 C19 C20 O3 139.8(4) . . . .
C18 C19 C20 O3 -35.8(5) . . . .
C18 C19 C21 C22 2.4(6) . . . .
C20 C19 C21 C22 -173.3(3) . . . .
C19 C21 C22 C23 0.5(6) . . . .
C19 C21 C22 C25 -178.9(3) . . . .
C21 C22 C23 C24 -2.5(6) . . . .
C25 C22 C23 C24 176.9(3) . . . .
C22 C23 C24 C18 1.6(6) . . . .
C19 C18 C24 C23 1.3(6) . . . .
C17 C18 C24 C23 -172.5(3) . . . .
Cd1 O5 C25 O6 0.2(4) 2_667 . . .
Cd1 O5 C25 C22 -178.3(3) 2_667 . . .
Cd1 O6 C25 O5 -0.2(4) 2_667 . . .
Cd1 O6 C25 C22 178.3(3) 2_667 . . .
C21 C22 C25 O5 -1.6(6) . . . .
C23 C22 C25 O5 179.1(4) . . . .
C21 C22 C25 O6 179.9(3) . . . .
C23 C22 C25 O6 0.6(5) . . . .
C21 C22 C25 Cd1 -162(3) . . . 2_667
C23 C22 C25 Cd1 19(3) . . . 2_667
